data_7000480
loop_
_publ_author_name
'Steves, Janelle E.'
'Kennedy, Margaret D.'
'Chiang, Karen P.'
'Kassel, William S.'
'Dougherty, William G.'
'Dudley, Timothy J.'
'Zubris, Deanna L.'

_publ_section_title
;
 Synthesis of a bulky bis(imino)pyridine compound: a methodology for
 systematic variation of steric bulk and energetic implications for
 metalation
;
_journal_issue 7
_journal_name_full 'Dalton Transactions'
_journal_page_first 1214
_journal_page_last 1222
_journal_paper_doi 10.1039/b815987d
_journal_year 2009
_chemical_formula_sum 'C18 H21 Br N2'
_chemical_formula_weight 345.28
_chemical_name_systematic
;

?

;
_space_group_IT_number 14
_symmetry_cell_setting monoclinic
_symmetry_space_group_name_Hall '-P 2yn'
_symmetry_space_group_name_H-M 'P 1 21/n 1'
_atom_sites_solution_hydrogens geom
_atom_sites_solution_primary direct
_atom_sites_solution_secondary difmap
_audit_creation_method SHELXL-97
_cell_angle_alpha 90.00
_cell_angle_beta 91.4300(10)
_cell_angle_gamma 90.00
_cell_formula_units_Z 4
_cell_length_a 9.5839(5)
_cell_length_b 9.2243(5)
_cell_length_c 18.6962(10)
_cell_measurement_reflns_used 8258
_cell_measurement_temperature 100(2)
_cell_measurement_theta_max 28.17
_cell_measurement_theta_min 2.18
_cell_volume 1652.32(15)
_computing_cell_refinement 'Bruker SMART'
_computing_data_collection 'Bruker SMART'
_computing_data_reduction 'Bruker SAINT'
_computing_molecular_graphics 'Bruker SHELXTL'
_computing_publication_material 'Bruker SHELXTL'
_computing_structure_refinement 'SHELXL-97 (Sheldrick, 1997)'
_computing_structure_solution 'SHELXS-97 (Sheldrick, 1990)'
_diffrn_ambient_temperature 100(2)
_diffrn_measured_fraction_theta_full 0.992
_diffrn_measured_fraction_theta_max 0.922
_diffrn_measurement_device_type 'CCD area detector'
_diffrn_measurement_method 'phi and omega scans'
_diffrn_radiation_monochromator graphite
_diffrn_radiation_source 'fine-focus sealed tube'
_diffrn_radiation_type MoK\a
_diffrn_radiation_wavelength 0.71073
_diffrn_reflns_av_R_equivalents 0.0364
_diffrn_reflns_av_sigmaI/netI 0.0293
_diffrn_reflns_limit_h_max 12
_diffrn_reflns_limit_h_min -11
_diffrn_reflns_limit_k_max 11
_diffrn_reflns_limit_k_min -12
_diffrn_reflns_limit_l_max 24
_diffrn_reflns_limit_l_min -23
_diffrn_reflns_number 11499
_diffrn_reflns_theta_full 25.00
_diffrn_reflns_theta_max 28.37
_diffrn_reflns_theta_min 2.18
_exptl_absorpt_coefficient_mu 2.484
_exptl_absorpt_correction_T_max 0.8473
_exptl_absorpt_correction_T_min 0.6086
_exptl_absorpt_correction_type none
_exptl_crystal_colour colourless
_exptl_crystal_density_diffrn 1.388
_exptl_crystal_density_method 'not measured'
_exptl_crystal_description block
_exptl_crystal_F_000 712
_exptl_crystal_size_max 0.22
_exptl_crystal_size_mid 0.14
_exptl_crystal_size_min 0.07
_refine_diff_density_max 1.041
_refine_diff_density_min -0.331
_refine_diff_density_rms 0.079
_refine_ls_extinction_method none
_refine_ls_goodness_of_fit_ref 1.048
_refine_ls_hydrogen_treatment constr
_refine_ls_matrix_type full
_refine_ls_number_parameters 195
_refine_ls_number_reflns 3812
_refine_ls_number_restraints 0
_refine_ls_restrained_S_all 1.048
_refine_ls_R_factor_all 0.0360
_refine_ls_R_factor_gt 0.0320
_refine_ls_shift/su_max 0.000
_refine_ls_shift/su_mean 0.000
_refine_ls_structure_factor_coef Fsqd
_refine_ls_weighting_details 'calc w=1/[\s^2^(Fo^2^)+(0.0544P)^2^+0.6111P] where P=(Fo^2^+2Fc^2^)/3'
_refine_ls_weighting_scheme calc
_refine_ls_wR_factor_gt 0.0859
_refine_ls_wR_factor_ref 0.0886
_reflns_number_gt 3439
_reflns_number_total 3812
_reflns_threshold_expression >2sigma(I)
_cod_data_source_file b815987d.txt
_cod_data_source_block zubr004
_cod_depositor_comments
;
The following automatic conversions were performed:
'_symmetry_cell_setting' value 'Monoclinic' changed to 'monoclinic'
according to '/home/saulius/struct/CIF-dictionaries/cif_core.dic'
dictionary named 'cif_core.dic' version 2.4.1 from 2010-06-29.

Automatic conversion script
Id: cif_fix_enum 1527 2010-12-29 10:47:43Z saulius 
;
_cod_original_sg_symbol_H-M P2(1)/n
_cod_database_code 7000480

loop_
_symmetry_equiv_pos_as_xyz
'x, y, z'
'-x+1/2, y+1/2, -z+1/2'
'-x, -y, -z'
'x-1/2, -y-1/2, z-1/2'

loop_
_atom_site_label
_atom_site_type_symbol
_atom_site_fract_x
_atom_site_fract_y
_atom_site_fract_z
_atom_site_U_iso_or_equiv
_atom_site_adp_type
_atom_site_occupancy
_atom_site_symmetry_multiplicity
_atom_site_calc_flag
_atom_site_refinement_flags
_atom_site_disorder_assembly
_atom_site_disorder_group
Br Br 0.682965(19) 0.06744(2) 0.024776(10) 0.02818(9) Uani 1 1 d . . .
N1 N 0.88107(14) 0.11622(15) 0.13105(7) 0.0163(3) Uani 1 1 d . . .
N2 N 1.12455(15) 0.29166(14) 0.22264(7) 0.0168(3) Uani 1 1 d . . .
C1 C 0.84794(17) 0.02375(18) 0.07932(9) 0.0168(3) Uani 1 1 d . . .
C2 C 0.92217(18) -0.10026(18) 0.06178(9) 0.0195(3) Uani 1 1 d . . .
H2B H 0.8932 -0.1617 0.0234 0.023 Uiso 1 1 calc R . .
C3 C 1.04054(18) -0.12943(17) 0.10316(9) 0.0202(3) Uani 1 1 d . . .
H3A H 1.0951 -0.2130 0.0938 0.024 Uiso 1 1 calc R . .
C4 C 1.07923(18) -0.03605(17) 0.15841(9) 0.0183(3) Uani 1 1 d . . .
H4A H 1.1597 -0.0552 0.1876 0.022 Uiso 1 1 calc R . .
C5 C 0.99776(17) 0.08610(16) 0.17010(9) 0.0149(3) Uani 1 1 d . . .
C6 C 1.03659(17) 0.18980(16) 0.22987(8) 0.0147(3) Uani 1 1 d . . .
C7 C 0.96322(18) 0.17253(17) 0.30111(9) 0.0169(3) Uani 1 1 d . . .
C8 C 0.8360(2) 0.2743(2) 0.29851(11) 0.0292(4) Uani 1 1 d . . .
H8A H 0.7764 0.2505 0.2568 0.044 Uiso 1 1 calc R . .
H8B H 0.8677 0.3750 0.2949 0.044 Uiso 1 1 calc R . .
H8C H 0.7828 0.2623 0.3422 0.044 Uiso 1 1 calc R . .
C9 C 1.0617(2) 0.2152(2) 0.36315(9) 0.0274(4) Uani 1 1 d . . .
H9A H 1.0948 0.3145 0.3560 0.041 Uiso 1 1 calc R . .
H9B H 1.1415 0.1488 0.3650 0.041 Uiso 1 1 calc R . .
H9C H 1.0118 0.2096 0.4082 0.041 Uiso 1 1 calc R . .
C10 C 0.9120(2) 0.01675(19) 0.31121(9) 0.0230(4) Uani 1 1 d . . .
H10A H 0.8434 -0.0072 0.2733 0.035 Uiso 1 1 calc R . .
H10B H 0.8687 0.0078 0.3579 0.035 Uiso 1 1 calc R . .
H10C H 0.9913 -0.0500 0.3089 0.035 Uiso 1 1 calc R . .
C11 C 1.17989(17) 0.32459(16) 0.15434(9) 0.0164(3) Uani 1 1 d . . .
C12 C 1.30974(18) 0.27003(17) 0.13445(9) 0.0196(3) Uani 1 1 d . . .
C13 C 1.3916(2) 0.16761(19) 0.18211(11) 0.0268(4) Uani 1 1 d . . .
H13A H 1.4904 0.1713 0.1700 0.040 Uiso 1 1 calc R . .
H13B H 1.3564 0.0687 0.1752 0.040 Uiso 1 1 calc R . .
H13C H 1.3813 0.1962 0.2322 0.040 Uiso 1 1 calc R . .
C14 C 1.36302(19) 0.31657(19) 0.06959(10) 0.0236(4) Uani 1 1 d . . .
H14A H 1.4496 0.2787 0.0545 0.028 Uiso 1 1 calc R . .
C15 C 1.2933(2) 0.41613(19) 0.02679(10) 0.0239(4) Uani 1 1 d . . .
H15A H 1.3320 0.4467 -0.0170 0.029 Uiso 1 1 calc R . .
C16 C 1.16579(19) 0.47144(19) 0.04829(9) 0.0202(3) Uani 1 1 d . . .
H16A H 1.1185 0.5409 0.0191 0.024 Uiso 1 1 calc R . .
C17 C 1.10656(18) 0.42683(16) 0.11168(9) 0.0170(3) Uani 1 1 d . . .
C18 C 0.96822(18) 0.48509(18) 0.13524(9) 0.0193(3) Uani 1 1 d . . .
H18A H 0.9372 0.5624 0.1026 0.029 Uiso 1 1 calc R . .
H18B H 0.9785 0.5239 0.1839 0.029 Uiso 1 1 calc R . .
H18C H 0.8991 0.4068 0.1346 0.029 Uiso 1 1 calc R . .

loop_
_atom_site_aniso_label
_atom_site_aniso_U_11
_atom_site_aniso_U_22
_atom_site_aniso_U_33
_atom_site_aniso_U_23
_atom_site_aniso_U_13
_atom_site_aniso_U_12
Br 0.02101(13) 0.03880(13) 0.02428(12) -0.00739(7) -0.00825(8) 0.00561(7)
N1 0.0158(7) 0.0173(6) 0.0159(6) -0.0002(5) 0.0002(5) 0.0002(5)
N2 0.0159(7) 0.0166(6) 0.0178(6) 0.0004(5) -0.0005(5) 0.0009(5)
C1 0.0126(8) 0.0212(7) 0.0164(7) 0.0009(6) -0.0003(6) -0.0015(6)
C2 0.0196(9) 0.0191(7) 0.0198(8) -0.0045(6) 0.0045(7) -0.0038(6)
C3 0.0184(8) 0.0159(7) 0.0264(9) -0.0025(6) 0.0050(7) 0.0001(6)
C4 0.0149(8) 0.0169(7) 0.0231(8) 0.0007(6) 0.0000(7) 0.0009(6)
C5 0.0137(8) 0.0154(7) 0.0157(7) 0.0011(5) 0.0017(6) -0.0021(5)
C6 0.0135(7) 0.0144(7) 0.0160(7) 0.0002(5) -0.0023(6) 0.0036(5)
C7 0.0161(8) 0.0183(7) 0.0163(7) 0.0002(6) 0.0006(6) 0.0002(6)
C8 0.0275(10) 0.0319(9) 0.0287(9) 0.0022(8) 0.0084(8) 0.0106(8)
C9 0.0326(10) 0.0327(9) 0.0167(8) 0.0020(7) -0.0031(7) -0.0127(8)
C10 0.0248(9) 0.0231(8) 0.0212(8) 0.0006(7) 0.0026(7) -0.0066(7)
C11 0.0165(8) 0.0149(7) 0.0178(7) -0.0032(6) 0.0004(6) -0.0034(6)
C12 0.0174(8) 0.0174(7) 0.0240(8) -0.0039(6) 0.0004(7) -0.0013(6)
C13 0.0204(9) 0.0212(8) 0.0389(11) 0.0030(7) 0.0018(8) 0.0038(7)
C14 0.0188(9) 0.0260(8) 0.0261(9) -0.0084(7) 0.0050(7) -0.0012(6)
C15 0.0249(10) 0.0292(9) 0.0178(8) -0.0037(6) 0.0038(7) -0.0055(7)
C16 0.0208(9) 0.0226(8) 0.0171(7) -0.0014(6) -0.0023(6) -0.0028(6)
C17 0.0168(9) 0.0158(7) 0.0183(8) -0.0039(6) -0.0020(7) -0.0027(5)
C18 0.0189(9) 0.0197(7) 0.0193(8) 0.0005(6) -0.0002(6) 0.0018(6)

loop_
_atom_type_symbol
_atom_type_description
_atom_type_scat_dispersion_real
_atom_type_scat_dispersion_imag
_atom_type_scat_source
C C 0.0033 0.0016 'International Tables Vol C Tables 4.2.6.8 and 6.1.1.4'
H H 0.0000 0.0000 'International Tables Vol C Tables 4.2.6.8 and 6.1.1.4'
N N 0.0061 0.0033 'International Tables Vol C Tables 4.2.6.8 and 6.1.1.4'
Br Br -0.2901 2.4595 'International Tables Vol C Tables 4.2.6.8 and 6.1.1.4'

loop_
_geom_angle_atom_site_label_1
_geom_angle_atom_site_label_2
_geom_angle_atom_site_label_3
_geom_angle
_geom_angle_site_symmetry_1
_geom_angle_site_symmetry_3
_geom_angle_publ_flag
C1 N1 C5 116.33(14) . . ?
C6 N2 C11 120.95(14) . . ?
N1 C1 C2 126.04(15) . . ?
N1 C1 Br 115.88(12) . . ?
C2 C1 Br 118.09(12) . . ?
C3 C2 C1 116.43(15) . . ?
C2 C3 C4 119.70(15) . . ?
C3 C4 C5 118.61(16) . . ?
N1 C5 C4 122.86(15) . . ?
N1 C5 C6 117.10(13) . . ?
C4 C5 C6 120.02(15) . . ?
N2 C6 C5 122.75(15) . . ?
N2 C6 C7 119.32(15) . . ?
C5 C6 C7 117.91(13) . . ?
C9 C7 C6 110.21(14) . . ?
C9 C7 C10 109.96(14) . . ?
C6 C7 C10 111.14(13) . . ?
C9 C7 C8 109.91(15) . . ?
C6 C7 C8 106.86(13) . . ?
C10 C7 C8 108.69(15) . . ?
C12 C11 C17 121.53(16) . . ?
C12 C11 N2 120.88(15) . . ?
C17 C11 N2 117.19(15) . . ?
C14 C12 C11 117.84(16) . . ?
C14 C12 C13 120.72(16) . . ?
C11 C12 C13 121.42(16) . . ?
C15 C14 C12 121.77(17) . . ?
C14 C15 C16 119.48(17) . . ?
C17 C16 C15 121.19(17) . . ?
C16 C17 C11 118.15(16) . . ?
C16 C17 C18 121.68(15) . . ?
C11 C17 C18 120.17(15) . . ?

loop_
_geom_bond_atom_site_label_1
_geom_bond_atom_site_label_2
_geom_bond_distance
_geom_bond_site_symmetry_2
_geom_bond_publ_flag
Br C1 1.9032(16) . ?
N1 C1 1.322(2) . ?
N1 C5 1.349(2) . ?
N2 C6 1.272(2) . ?
N2 C11 1.427(2) . ?
C1 C2 1.391(2) . ?
C2 C3 1.384(3) . ?
C3 C4 1.388(2) . ?
C4 C5 1.391(2) . ?
C5 C6 1.510(2) . ?
C6 C7 1.530(2) . ?
C7 C9 1.528(2) . ?
C7 C10 1.532(2) . ?
C7 C8 1.539(2) . ?
C11 C12 1.401(2) . ?
C11 C17 1.411(2) . ?
C12 C14 1.395(3) . ?
C12 C13 1.506(2) . ?
C14 C15 1.380(3) . ?
C15 C16 1.393(3) . ?
C16 C17 1.389(2) . ?
C17 C18 1.507(2) . ?

loop_
_geom_torsion_atom_site_label_1
_geom_torsion_atom_site_label_2
_geom_torsion_atom_site_label_3
_geom_torsion_atom_site_label_4
_geom_torsion
_geom_torsion_site_symmetry_1
_geom_torsion_site_symmetry_2
_geom_torsion_site_symmetry_3
_geom_torsion_site_symmetry_4
_geom_torsion_publ_flag
C5 N1 C1 C2 -0.1(2) . . . . ?
C5 N1 C1 Br 179.92(11) . . . . ?
N1 C1 C2 C3 0.8(3) . . . . ?
Br C1 C2 C3 -179.23(12) . . . . ?
C1 C2 C3 C4 -0.4(2) . . . . ?
C2 C3 C4 C5 -0.7(2) . . . . ?
C1 N1 C5 C4 -1.0(2) . . . . ?
C1 N1 C5 C6 -179.47(14) . . . . ?
C3 C4 C5 N1 1.5(2) . . . . ?
C3 C4 C5 C6 179.84(15) . . . . ?
C11 N2 C6 C5 7.5(2) . . . . ?
C11 N2 C6 C7 -170.80(13) . . . . ?
N1 C5 C6 N2 -96.65(19) . . . . ?
C4 C5 C6 N2 84.9(2) . . . . ?
N1 C5 C6 C7 81.70(18) . . . . ?
C4 C5 C6 C7 -96.77(18) . . . . ?
N2 C6 C7 C9 -34.2(2) . . . . ?
C5 C6 C7 C9 147.42(15) . . . . ?
N2 C6 C7 C10 -156.33(15) . . . . ?
C5 C6 C7 C10 25.3(2) . . . . ?
N2 C6 C7 C8 85.23(18) . . . . ?
C5 C6 C7 C8 -93.18(17) . . . . ?
C6 N2 C11 C12 -97.36(19) . . . . ?
C6 N2 C11 C17 89.75(18) . . . . ?
C17 C11 C12 C14 -2.0(2) . . . . ?
N2 C11 C12 C14 -174.55(14) . . . . ?
C17 C11 C12 C13 176.40(15) . . . . ?
N2 C11 C12 C13 3.8(2) . . . . ?
C11 C12 C14 C15 1.8(2) . . . . ?
C13 C12 C14 C15 -176.58(17) . . . . ?
C12 C14 C15 C16 -0.4(3) . . . . ?
C14 C15 C16 C17 -0.8(3) . . . . ?
C15 C16 C17 C11 0.6(2) . . . . ?
C15 C16 C17 C18 -179.56(15) . . . . ?
C12 C11 C17 C16 0.8(2) . . . . ?
N2 C11 C17 C16 173.63(14) . . . . ?
C12 C11 C17 C18 -179.02(14) . . . . ?
N2 C11 C17 C18 -6.2(2) . . . . ?

loop_
_cod_related_entry_id
_cod_related_entry_database
_cod_related_entry_code
1 ChemSpider 30652575
